data_4085423
loop_
_publ_author_name
'Liu, Yuesheng'
'Xiao, Jie'
'Wang, Lei'
'Song, You'
'Deng, Liang'

_publ_section_title
;
 Carbon--Carbon Bond Formation Reactivity of a Four-Coordinate
 NHC-Supported Iron(II) Phenyl Compound
;
_journal_issue 3
_journal_name_full Organometallics
_journal_page_first 599
_journal_paper_doi 10.1021/om501061b
_journal_volume 34
_journal_year 2015
_chemical_formula_sum 'C30 H48 Fe N4'
_chemical_formula_weight 520.57
_chemical_name_systematic
; 
 ? 
;
_space_group_IT_number 19
_symmetry_cell_setting orthorhombic
_symmetry_space_group_name_Hall 'P 2ac 2ab'
_symmetry_space_group_name_H-M 'P 21 21 21'
_atom_sites_solution_hydrogens geom
_atom_sites_solution_primary direct
_atom_sites_solution_secondary difmap
_audit_creation_method SHELXL-97
_cell_angle_alpha 90.00
_cell_angle_beta 90.00
_cell_angle_gamma 90.00
_cell_formula_units_Z 4
_cell_length_a 10.7661(8)
_cell_length_b 16.1628(13)
_cell_length_c 16.8683(13)
_cell_measurement_reflns_used 8968
_cell_measurement_temperature 140(2)
_cell_measurement_theta_max 30.25
_cell_measurement_theta_min 2.24
_cell_volume 2935.3(4)
_computing_cell_refinement 'Bruker SAINT'
_computing_data_collection 'Bruker APEX2'
_computing_data_reduction 'Bruker SAINT'
_computing_molecular_graphics 'Bruker SHELXTL'
_computing_publication_material 'Bruker SHELXTL'
_computing_structure_refinement 'SHELXL-97 (Sheldrick, 2008)'
_computing_structure_solution 'SHELXS-97 (Sheldrick, 2008)'
_diffrn_ambient_temperature 140(2)
_diffrn_measured_fraction_theta_full 0.999
_diffrn_measured_fraction_theta_max 0.999
_diffrn_measurement_device_type 'Bruker APEX-II CCD'
_diffrn_measurement_method '\f and \w scans'
_diffrn_radiation_monochromator graphite
_diffrn_radiation_source 'fine-focus sealed tube'
_diffrn_radiation_type MoK\a
_diffrn_radiation_wavelength 0.71073
_diffrn_reflns_av_R_equivalents 0.0353
_diffrn_reflns_av_sigmaI/netI 0.0453
_diffrn_reflns_limit_h_max 15
_diffrn_reflns_limit_h_min -15
_diffrn_reflns_limit_k_max 22
_diffrn_reflns_limit_k_min -23
_diffrn_reflns_limit_l_max 24
_diffrn_reflns_limit_l_min -22
_diffrn_reflns_number 29178
_diffrn_reflns_theta_full 30.51
_diffrn_reflns_theta_max 30.51
_diffrn_reflns_theta_min 1.74
_exptl_absorpt_coefficient_mu 0.537
_exptl_absorpt_correction_T_max 0.9237
_exptl_absorpt_correction_T_min 0.8729
_exptl_absorpt_correction_type multi-scan
_exptl_absorpt_process_details sadabs
_exptl_crystal_density_diffrn 1.178
_exptl_crystal_density_method 'not measured'
_exptl_crystal_description block
_exptl_crystal_F_000 1128
_exptl_crystal_size_max 0.26
_exptl_crystal_size_mid 0.20
_exptl_crystal_size_min 0.15
_refine_diff_density_max 0.235
_refine_diff_density_min -0.270
_refine_diff_density_rms 0.043
_refine_ls_abs_structure_details 'Flack H D (1983), Acta Cryst. A39, 876-881'
_refine_ls_abs_structure_Flack 0.006(8)
_refine_ls_extinction_method none
_refine_ls_goodness_of_fit_ref 1.014
_refine_ls_hydrogen_treatment constr
_refine_ls_matrix_type full
_refine_ls_number_parameters 328
_refine_ls_number_reflns 8957
_refine_ls_number_restraints 0
_refine_ls_restrained_S_all 1.014
_refine_ls_R_factor_all 0.0381
_refine_ls_R_factor_gt 0.0296
_refine_ls_shift/su_max 0.003
_refine_ls_shift/su_mean 0.000
_refine_ls_structure_factor_coef Fsqd
_refine_ls_weighting_details 'calc w=1/[\s^2^(Fo^2^)+(0.0320P)^2^+0.0000P] where P=(Fo^2^+2Fc^2^)/3'
_refine_ls_weighting_scheme calc
_refine_ls_wR_factor_gt 0.0653
_refine_ls_wR_factor_ref 0.0682
_reflns_number_gt 7910
_reflns_number_total 8957
_reflns_threshold_expression >2sigma(I)
_cod_data_source_file om501061b_si_002.cif
_cod_data_source_block 3
_cod_depositor_comments
;
The following automatic conversions were performed:

'_symmetry_cell_setting' value 'Orthorhombic' changed to
'orthorhombic' according to
/usr/data/users/saulius/crontab/automatic-downloads/rss-feeds/ACS/lib/dictionaries/cif_core.dic
dictionary named 'cif_core.dic' version 2.4.2 from 2011-04-26.

Automatic conversion script
Id: cif_fix_values 3008 2015-01-20 13:52:24Z robertas 

 Adding full bibliography for 4085421--4085425.cif.
;
_cod_original_sg_symbol_H-M P2(1)2(1)2(1)
_cod_database_code 4085423

loop_
_symmetry_equiv_pos_as_xyz
'x, y, z'
'x+1/2, -y+1/2, -z'
'-x, y+1/2, -z+1/2'
'-x+1/2, -y, z+1/2'

loop_
_atom_site_label
_atom_site_type_symbol
_atom_site_fract_x
_atom_site_fract_y
_atom_site_fract_z
_atom_site_U_iso_or_equiv
_atom_site_adp_type
_atom_site_occupancy
_atom_site_symmetry_multiplicity
_atom_site_calc_flag
_atom_site_refinement_flags
Fe1 Fe 0.536027(15) 0.393406(11) 0.201584(10) 0.01551(4) Uani 1 1 d .
N1 N 0.78284(10) 0.33230(7) 0.26753(7) 0.0190(2) Uani 1 1 d .
N2 N 0.80884(9) 0.43525(7) 0.18768(7) 0.0179(2) Uani 1 1 d .
N3 N 0.58552(10) 0.31746(7) 0.04158(7) 0.0185(2) Uani 1 1 d .
N4 N 0.50405(10) 0.43771(7) 0.02557(7) 0.0194(2) Uani 1 1 d .
C1 C 0.71842(11) 0.38793(8) 0.22182(7) 0.0171(2) Uani 1 1 d .
C2 C 0.53923(12) 0.38302(7) 0.08316(7) 0.0164(2) Uani 1 1 d .
C3 C 0.45951(14) 0.47634(8) 0.28939(8) 0.0247(3) Uani 1 1 d .
H3 H 0.4841 0.5351 0.2795 0.030 Uiso 1 1 calc R
C4 C 0.36984(13) 0.44843(9) 0.23430(9) 0.0237(3) Uani 1 1 d .
H4 H 0.3379 0.4915 0.1969 0.028 Uiso 1 1 calc R
C5 C 0.34952(12) 0.36502(10) 0.21044(9) 0.0257(3) Uani 1 1 d .
H5 H 0.3056 0.3585 0.1586 0.031 Uiso 1 1 calc R
C6 C 0.38869(14) 0.29002(10) 0.24595(10) 0.0302(3) Uani 1 1 d .
H6 H 0.3832 0.2421 0.2086 0.036 Uiso 1 1 calc R
C7 C 0.39636(16) 0.26415(11) 0.32661(11) 0.0363(4) Uani 1 1 d .
H7 H 0.3841 0.2063 0.3328 0.044 Uiso 1 1 calc R
C8 C 0.41735(17) 0.30366(12) 0.39723(11) 0.0402(4) Uani 1 1 d .
H8 H 0.3930 0.2732 0.4428 0.048 Uiso 1 1 calc R
C9 C 0.46945(17) 0.38248(11) 0.41348(9) 0.0377(4) Uani 1 1 d .
H9 H 0.4888 0.3907 0.4679 0.045 Uiso 1 1 calc R
C10 C 0.49722(15) 0.44845(10) 0.36724(9) 0.0314(4) Uani 1 1 d .
H10 H 0.5549 0.4849 0.3916 0.038 Uiso 1 1 calc R
C11 C 0.91096(12) 0.34383(9) 0.26032(8) 0.0223(3) Uani 1 1 d .
C12 C 0.92748(11) 0.40892(8) 0.21029(9) 0.0218(3) Uani 1 1 d .
C13 C 1.00842(14) 0.29238(10) 0.29930(10) 0.0331(3) Uani 1 1 d .
H13A H 1.0905 0.3095 0.2803 0.050 Uiso 1 1 calc R
H13B H 0.9948 0.2340 0.2863 0.050 Uiso 1 1 calc R
H13C H 1.0039 0.2999 0.3569 0.050 Uiso 1 1 calc R
C14 C 1.04679(13) 0.44740(10) 0.18452(10) 0.0307(3) Uani 1 1 d .
H14A H 1.1165 0.4172 0.2082 0.046 Uiso 1 1 calc R
H14B H 1.0491 0.5053 0.2018 0.046 Uiso 1 1 calc R
H14C H 1.0531 0.4450 0.1266 0.046 Uiso 1 1 calc R
C15 C 0.71762(14) 0.27400(9) 0.32021(8) 0.0249(3) Uani 1 1 d .
H15 H 0.6270 0.2868 0.3158 0.030 Uiso 1 1 calc R
C16 C 0.75283(17) 0.28653(12) 0.40691(9) 0.0373(4) Uani 1 1 d .
H16A H 0.8378 0.2669 0.4156 0.056 Uiso 1 1 calc R
H16B H 0.6955 0.2553 0.4407 0.056 Uiso 1 1 calc R
H16C H 0.7477 0.3455 0.4201 0.056 Uiso 1 1 calc R
C17 C 0.73383(18) 0.18369(9) 0.29507(12) 0.0401(4) Uani 1 1 d .
H17A H 0.7112 0.1777 0.2391 0.060 Uiso 1 1 calc R
H17B H 0.6800 0.1484 0.3275 0.060 Uiso 1 1 calc R
H17C H 0.8206 0.1672 0.3025 0.060 Uiso 1 1 calc R
C18 C 0.77889(12) 0.50285(8) 0.13257(9) 0.0222(3) Uani 1 1 d .
H18 H 0.6863 0.5071 0.1313 0.027 Uiso 1 1 calc R
C19 C 0.82669(16) 0.58622(9) 0.16159(13) 0.0418(4) Uani 1 1 d .
H19A H 0.7992 0.5953 0.2163 0.063 Uiso 1 1 calc R
H19B H 0.7940 0.6303 0.1276 0.063 Uiso 1 1 calc R
H19C H 0.9177 0.5867 0.1596 0.063 Uiso 1 1 calc R
C20 C 0.81980(15) 0.48320(11) 0.04811(10) 0.0344(4) Uani 1 1 d .
H20A H 0.9107 0.4815 0.0457 0.052 Uiso 1 1 calc R
H20B H 0.7888 0.5261 0.0121 0.052 Uiso 1 1 calc R
H20C H 0.7861 0.4294 0.0322 0.052 Uiso 1 1 calc R
C21 C 0.58130(13) 0.33131(9) -0.04028(8) 0.0232(3) Uani 1 1 d .
C22 C 0.52932(14) 0.40677(8) -0.05056(8) 0.0237(3) Uani 1 1 d .
C23 C 0.62593(18) 0.27257(11) -0.10237(10) 0.0362(4) Uani 1 1 d .
H23A H 0.5671 0.2266 -0.1072 0.054 Uiso 1 1 calc R
H23B H 0.7078 0.2511 -0.0874 0.054 Uiso 1 1 calc R
H23C H 0.6322 0.3015 -0.1533 0.054 Uiso 1 1 calc R
C24 C 0.50260(18) 0.45050(12) -0.12689(9) 0.0401(4) Uani 1 1 d .
H24A H 0.5650 0.4937 -0.1356 0.060 Uiso 1 1 calc R
H24B H 0.4199 0.4757 -0.1244 0.060 Uiso 1 1 calc R
H24C H 0.5054 0.4107 -0.1707 0.060 Uiso 1 1 calc R
C25 C 0.63174(13) 0.24286(8) 0.08237(9) 0.0221(3) Uani 1 1 d .
H25 H 0.6177 0.2524 0.1403 0.026 Uiso 1 1 calc R
C26 C 0.55642(16) 0.16603(9) 0.06082(10) 0.0343(4) Uani 1 1 d .
H26A H 0.4680 0.1769 0.0698 0.051 Uiso 1 1 calc R
H26B H 0.5830 0.1195 0.0940 0.051 Uiso 1 1 calc R
H26C H 0.5699 0.1524 0.0049 0.051 Uiso 1 1 calc R
C27 C 0.77099(15) 0.23116(11) 0.07225(11) 0.0339(4) Uani 1 1 d .
H27A H 0.7896 0.2197 0.0165 0.051 Uiso 1 1 calc R
H27B H 0.7988 0.1846 0.1050 0.051 Uiso 1 1 calc R
H27C H 0.8143 0.2816 0.0888 0.051 Uiso 1 1 calc R
C28 C 0.43953(13) 0.51575(8) 0.04442(9) 0.0235(3) Uani 1 1 d .
H28 H 0.4449 0.5225 0.1033 0.028 Uiso 1 1 calc R
C29 C 0.50070(16) 0.59159(9) 0.00885(11) 0.0359(4) Uani 1 1 d .
H29A H 0.5900 0.5904 0.0201 0.054 Uiso 1 1 calc R
H29B H 0.4641 0.6415 0.0321 0.054 Uiso 1 1 calc R
H29C H 0.4876 0.5919 -0.0486 0.054 Uiso 1 1 calc R
C30 C 0.30169(15) 0.51031(11) 0.02472(11) 0.0353(4) Uani 1 1 d .
H30A H 0.2912 0.5047 -0.0327 0.053 Uiso 1 1 calc R
H30B H 0.2597 0.5606 0.0429 0.053 Uiso 1 1 calc R
H30C H 0.2655 0.4621 0.0513 0.053 Uiso 1 1 calc R

loop_
_atom_site_aniso_label
_atom_site_aniso_U_11
_atom_site_aniso_U_22
_atom_site_aniso_U_33
_atom_site_aniso_U_23
_atom_site_aniso_U_13
_atom_site_aniso_U_12
Fe1 0.01206(7) 0.01842(8) 0.01606(8) -0.00180(8) 0.00021(7) -0.00048(7)
N1 0.0174(5) 0.0196(5) 0.0201(5) -0.0020(4) -0.0025(4) 0.0022(4)
N2 0.0121(4) 0.0194(5) 0.0222(6) -0.0031(4) 0.0004(4) 0.0005(4)
N3 0.0187(5) 0.0179(5) 0.0191(5) -0.0018(4) 0.0015(4) 0.0014(4)
N4 0.0225(5) 0.0172(5) 0.0186(5) 0.0002(4) 0.0026(4) 0.0007(4)
C1 0.0155(5) 0.0185(6) 0.0173(6) -0.0040(5) -0.0008(4) -0.0010(5)
C2 0.0133(5) 0.0168(6) 0.0190(5) -0.0015(4) -0.0004(5) -0.0030(5)
C3 0.0253(6) 0.0231(6) 0.0257(7) -0.0054(5) 0.0026(6) 0.0028(6)
C4 0.0167(6) 0.0299(7) 0.0246(7) -0.0015(6) 0.0047(5) 0.0050(6)
C5 0.0128(5) 0.0377(7) 0.0265(8) -0.0054(7) 0.0015(5) -0.0028(5)
C6 0.0239(7) 0.0294(8) 0.0372(9) -0.0035(7) 0.0045(6) -0.0075(6)
C7 0.0329(8) 0.0300(8) 0.0460(10) 0.0084(7) 0.0108(7) -0.0095(7)
C8 0.0430(9) 0.0473(10) 0.0303(9) 0.0151(8) 0.0162(7) 0.0021(8)
C9 0.0468(9) 0.0462(10) 0.0200(7) -0.0022(7) 0.0039(7) 0.0126(9)
C10 0.0354(8) 0.0331(8) 0.0257(7) -0.0112(7) -0.0029(6) 0.0081(6)
C11 0.0166(6) 0.0260(7) 0.0244(7) -0.0077(6) -0.0042(5) 0.0049(5)
C12 0.0126(5) 0.0257(7) 0.0271(7) -0.0077(6) -0.0018(5) 0.0027(4)
C13 0.0278(7) 0.0415(8) 0.0300(7) -0.0048(8) -0.0078(7) 0.0149(6)
C14 0.0141(6) 0.0386(8) 0.0394(9) -0.0074(7) 0.0027(6) -0.0008(6)
C15 0.0286(7) 0.0237(7) 0.0225(7) 0.0021(5) -0.0038(5) -0.0020(6)
C16 0.0441(10) 0.0446(10) 0.0232(8) 0.0039(7) -0.0055(7) -0.0064(8)
C17 0.0558(10) 0.0240(7) 0.0404(9) 0.0011(8) -0.0071(9) -0.0017(7)
C18 0.0167(6) 0.0198(6) 0.0299(7) 0.0016(6) 0.0003(5) -0.0007(5)
C19 0.0340(8) 0.0193(7) 0.0721(13) -0.0034(8) -0.0107(8) -0.0003(6)
C20 0.0321(8) 0.0390(9) 0.0320(8) 0.0106(7) 0.0088(7) 0.0015(7)
C21 0.0261(6) 0.0265(7) 0.0169(6) -0.0026(6) 0.0031(5) -0.0027(6)
C22 0.0280(6) 0.0270(7) 0.0160(5) 0.0001(5) 0.0023(5) -0.0031(6)
C23 0.0492(10) 0.0375(9) 0.0218(8) -0.0062(7) 0.0061(7) 0.0054(8)
C24 0.0587(11) 0.0418(9) 0.0199(7) 0.0064(7) 0.0029(7) 0.0060(8)
C25 0.0239(6) 0.0185(6) 0.0238(7) -0.0008(5) 0.0017(5) 0.0028(5)
C26 0.0442(10) 0.0190(7) 0.0398(9) -0.0006(6) 0.0007(7) -0.0052(6)
C27 0.0270(7) 0.0349(8) 0.0398(9) -0.0010(7) 0.0010(7) 0.0095(7)
C28 0.0254(7) 0.0196(6) 0.0255(7) 0.0009(5) 0.0004(5) 0.0046(5)
C29 0.0443(9) 0.0209(7) 0.0425(9) 0.0065(6) 0.0029(7) -0.0002(6)
C30 0.0265(7) 0.0381(9) 0.0412(9) -0.0007(8) -0.0045(7) 0.0067(7)

loop_
_atom_type_symbol
_atom_type_description
_atom_type_scat_dispersion_real
_atom_type_scat_dispersion_imag
_atom_type_scat_source
C C 0.0033 0.0016 'International Tables Vol C Tables 4.2.6.8 and 6.1.1.4'
H H 0.0000 0.0000 'International Tables Vol C Tables 4.2.6.8 and 6.1.1.4'
N N 0.0061 0.0033 'International Tables Vol C Tables 4.2.6.8 and 6.1.1.4'
Fe Fe 0.3463 0.8444 'International Tables Vol C Tables 4.2.6.8 and 6.1.1.4'

loop_
_geom_angle_atom_site_label_1
_geom_angle_atom_site_label_2
_geom_angle_atom_site_label_3
_geom_angle
C1 Fe1 C2 98.62(5)
C1 Fe1 C5 159.19(6)
C2 Fe1 C5 94.03(6)
C1 Fe1 C4 145.39(6)
C2 Fe1 C4 108.42(6)
C5 Fe1 C4 40.25(6)
C1 Fe1 C3 106.58(5)
C2 Fe1 C3 137.85(5)
C5 Fe1 C3 73.59(6)
C4 Fe1 C3 38.95(6)
C1 Fe1 C6 124.13(6)
C2 Fe1 C6 105.15(5)
C5 Fe1 C6 35.68(6)
C4 Fe1 C6 69.42(6)
C3 Fe1 C6 88.08(5)
C1 N1 C11 111.26(11)
C1 N1 C15 121.12(11)
C11 N1 C15 127.47(12)
C1 N2 C12 111.44(11)
C1 N2 C18 121.78(10)
C12 N2 C18 126.76(11)
C2 N3 C21 111.77(11)
C2 N3 C25 121.21(11)
C21 N3 C25 127.02(11)
C2 N4 C22 111.46(11)
C2 N4 C28 122.04(11)
C22 N4 C28 126.36(12)
N2 C1 N1 104.10(10)
N2 C1 Fe1 127.21(9)
N1 C1 Fe1 128.50(10)
N3 C2 N4 103.77(10)
N3 C2 Fe1 125.67(9)
N4 C2 Fe1 130.48(9)
C4 C3 C10 133.55(14)
C4 C3 Fe1 67.16(7)
C10 C3 Fe1 108.78(9)
C4 C3 H3 111.9
C10 C3 H3 111.9
Fe1 C3 H3 111.9
C3 C4 C5 126.35(13)
C3 C4 Fe1 73.89(8)
C5 C4 Fe1 69.58(8)
C3 C4 H4 115.3
C5 C4 H4 115.3
Fe1 C4 H4 115.3
C6 C5 C4 130.17(14)
C6 C5 Fe1 86.06(9)
C4 C5 Fe1 70.16(8)
C6 C5 H5 114.8
C4 C5 H5 114.8
Fe1 C5 H5 114.8
C5 C6 C7 132.21(16)
C5 C6 Fe1 58.26(7)
C7 C6 Fe1 117.33(11)
C5 C6 H6 112.2
C7 C6 H6 112.2
Fe1 C6 H6 112.2
C8 C7 C6 134.63(16)
C8 C7 H7 112.7
C6 C7 H7 112.7
C7 C8 C9 130.66(15)
C7 C8 H8 114.7
C9 C8 H8 114.7
C10 C9 C8 133.07(15)
C10 C9 H9 113.5
C8 C9 H9 113.5
C9 C10 C3 134.92(15)
C9 C10 H10 112.5
C3 C10 H10 112.5
C12 C11 N1 106.63(11)
C12 C11 C13 127.77(13)
N1 C11 C13 125.58(14)
C11 C12 N2 106.55(11)
C11 C12 C14 128.01(12)
N2 C12 C14 125.43(13)
C11 C13 H13A 109.5
C11 C13 H13B 109.5
H13A C13 H13B 109.5
C11 C13 H13C 109.5
H13A C13 H13C 109.5
H13B C13 H13C 109.5
C12 C14 H14A 109.5
C12 C14 H14B 109.5
H14A C14 H14B 109.5
C12 C14 H14C 109.5
H14A C14 H14C 109.5
H14B C14 H14C 109.5
N1 C15 C16 112.04(12)
N1 C15 C17 112.86(13)
C16 C15 C17 111.37(13)
N1 C15 H15 106.7
C16 C15 H15 106.7
C17 C15 H15 106.7
C15 C16 H16A 109.5
C15 C16 H16B 109.5
H16A C16 H16B 109.5
C15 C16 H16C 109.5
H16A C16 H16C 109.5
H16B C16 H16C 109.5
C15 C17 H17A 109.5
C15 C17 H17B 109.5
H17A C17 H17B 109.5
C15 C17 H17C 109.5
H17A C17 H17C 109.5
H17B C17 H17C 109.5
N2 C18 C19 112.34(12)
N2 C18 C20 111.89(11)
C19 C18 C20 112.77(14)
N2 C18 H18 106.4
C19 C18 H18 106.4
C20 C18 H18 106.4
C18 C19 H19A 109.5
C18 C19 H19B 109.5
H19A C19 H19B 109.5
C18 C19 H19C 109.5
H19A C19 H19C 109.5
H19B C19 H19C 109.5
C18 C20 H20A 109.5
C18 C20 H20B 109.5
H20A C20 H20B 109.5
C18 C20 H20C 109.5
H20A C20 H20C 109.5
H20B C20 H20C 109.5
C22 C21 N3 106.50(12)
C22 C21 C23 128.05(13)
N3 C21 C23 125.45(13)
C21 C22 N4 106.49(12)
C21 C22 C24 127.98(13)
N4 C22 C24 125.53(13)
C21 C23 H23A 109.5
C21 C23 H23B 109.5
H23A C23 H23B 109.5
C21 C23 H23C 109.5
H23A C23 H23C 109.5
H23B C23 H23C 109.5
C22 C24 H24A 109.5
C22 C24 H24B 109.5
H24A C24 H24B 109.5
C22 C24 H24C 109.5
H24A C24 H24C 109.5
H24B C24 H24C 109.5
N3 C25 C27 112.45(12)
N3 C25 C26 112.00(12)
C27 C25 C26 113.31(13)
N3 C25 H25 106.1
C27 C25 H25 106.1
C26 C25 H25 106.1
C25 C26 H26A 109.5
C25 C26 H26B 109.5
H26A C26 H26B 109.5
C25 C26 H26C 109.5
H26A C26 H26C 109.5
H26B C26 H26C 109.5
C25 C27 H27A 109.5
C25 C27 H27B 109.5
H27A C27 H27B 109.5
C25 C27 H27C 109.5
H27A C27 H27C 109.5
H27B C27 H27C 109.5
N4 C28 C29 113.69(12)
N4 C28 C30 111.26(12)
C29 C28 C30 112.56(13)
N4 C28 H28 106.2
C29 C28 H28 106.2
C30 C28 H28 106.2
C28 C29 H29A 109.5
C28 C29 H29B 109.5
H29A C29 H29B 109.5
C28 C29 H29C 109.5
H29A C29 H29C 109.5
H29B C29 H29C 109.5
C28 C30 H30A 109.5
C28 C30 H30B 109.5
H30A C30 H30B 109.5
C28 C30 H30C 109.5
H30A C30 H30C 109.5
H30B C30 H30C 109.5

loop_
_geom_bond_atom_site_label_1
_geom_bond_atom_site_label_2
_geom_bond_distance
Fe1 C1 1.9950(12)
Fe1 C2 2.0050(12)
Fe1 C5 2.0652(13)
Fe1 C4 2.0728(14)
Fe1 C3 2.1609(13)
Fe1 C6 2.4226(15)
N1 C1 1.3726(17)
N1 C11 1.3971(17)
N1 C15 1.4734(18)
N2 C1 1.3653(17)
N2 C12 1.3994(16)
N2 C18 1.4704(18)
N3 C2 1.3650(16)
N3 C21 1.3996(17)
N3 C25 1.4748(17)
N4 C2 1.3669(16)
N4 C22 1.4048(17)
N4 C28 1.4745(17)
C3 C4 1.414(2)
C3 C10 1.446(2)
C3 H3 1.0000
C4 C5 1.424(2)
C4 H4 1.0000
C5 C6 1.416(2)
C5 H5 1.0000
C6 C7 1.426(2)
C6 H6 1.0000
C7 C8 1.370(3)
C7 H7 0.9500
C8 C9 1.419(3)
C8 H8 0.9500
C9 C10 1.355(2)
C9 H9 0.9500
C10 H10 0.9500
C11 C12 1.360(2)
C11 C13 1.4916(19)
C12 C14 1.4919(19)
C13 H13A 0.9800
C13 H13B 0.9800
C13 H13C 0.9800
C14 H14A 0.9800
C14 H14B 0.9800
C14 H14C 0.9800
C15 C16 1.524(2)
C15 C17 1.530(2)
C15 H15 1.0000
C16 H16A 0.9800
C16 H16B 0.9800
C16 H16C 0.9800
C17 H17A 0.9800
C17 H17B 0.9800
C17 H17C 0.9800
C18 C19 1.523(2)
C18 C20 1.525(2)
C18 H18 1.0000
C19 H19A 0.9800
C19 H19B 0.9800
C19 H19C 0.9800
C20 H20A 0.9800
C20 H20B 0.9800
C20 H20C 0.9800
C21 C22 1.353(2)
C21 C23 1.493(2)
C22 C24 1.497(2)
C23 H23A 0.9800
C23 H23B 0.9800
C23 H23C 0.9800
C24 H24A 0.9800
C24 H24B 0.9800
C24 H24C 0.9800
C25 C27 1.521(2)
C25 C26 1.527(2)
C25 H25 1.0000
C26 H26A 0.9800
C26 H26B 0.9800
C26 H26C 0.9800
C27 H27A 0.9800
C27 H27B 0.9800
C27 H27C 0.9800
C28 C29 1.515(2)
C28 C30 1.523(2)
C28 H28 1.0000
C29 H29A 0.9800
C29 H29B 0.9800
C29 H29C 0.9800
C30 H30A 0.9800
C30 H30B 0.9800
C30 H30C 0.9800

loop_
_geom_torsion_atom_site_label_1
_geom_torsion_atom_site_label_2
_geom_torsion_atom_site_label_3
_geom_torsion_atom_site_label_4
_geom_torsion
C12 N2 C1 N1 1.09(14)
C18 N2 C1 N1 179.31(11)
C12 N2 C1 Fe1 -174.19(9)
C18 N2 C1 Fe1 4.02(18)
C11 N1 C1 N2 -1.35(14)
C15 N1 C1 N2 174.59(11)
C11 N1 C1 Fe1 173.86(9)
C15 N1 C1 Fe1 -10.21(18)
C2 Fe1 C1 N2 52.78(12)
C5 Fe1 C1 N2 179.57(13)
C4 Fe1 C1 N2 -88.69(14)
C3 Fe1 C1 N2 -93.07(12)
C6 Fe1 C1 N2 167.75(10)
C2 Fe1 C1 N1 -121.37(11)
C5 Fe1 C1 N1 5.4(2)
C4 Fe1 C1 N1 97.16(14)
C3 Fe1 C1 N1 92.78(12)
C6 Fe1 C1 N1 -6.41(14)
C21 N3 C2 N4 0.94(14)
C25 N3 C2 N4 -178.59(11)
C21 N3 C2 Fe1 -176.20(9)
C25 N3 C2 Fe1 4.28(17)
C22 N4 C2 N3 -0.56(14)
C28 N4 C2 N3 175.25(11)
C22 N4 C2 Fe1 176.38(10)
C28 N4 C2 Fe1 -7.81(18)
C1 Fe1 C2 N3 60.68(11)
C5 Fe1 C2 N3 -102.75(11)
C4 Fe1 C2 N3 -141.22(11)
C3 Fe1 C2 N3 -172.61(9)
C6 Fe1 C2 N3 -68.29(11)
C1 Fe1 C2 N4 -115.66(12)
C5 Fe1 C2 N4 80.91(12)
C4 Fe1 C2 N4 42.44(13)
C3 Fe1 C2 N4 11.05(16)
C6 Fe1 C2 N4 115.37(12)
C1 Fe1 C3 C4 176.04(9)
C2 Fe1 C3 C4 51.84(12)
C5 Fe1 C3 C4 -25.67(9)
C6 Fe1 C3 C4 -58.81(9)
C1 Fe1 C3 C10 -53.69(12)
C2 Fe1 C3 C10 -177.89(10)
C5 Fe1 C3 C10 104.60(12)
C4 Fe1 C3 C10 130.27(15)
C6 Fe1 C3 C10 71.46(11)
C10 C3 C4 C5 -46.2(2)
Fe1 C3 C4 C5 48.44(13)
C10 C3 C4 Fe1 -94.68(16)
C1 Fe1 C4 C3 -6.69(14)
C2 Fe1 C4 C3 -146.21(8)
C5 Fe1 C4 C3 139.98(13)
C6 Fe1 C4 C3 114.05(9)
C1 Fe1 C4 C5 -146.67(10)
C2 Fe1 C4 C5 73.81(9)
C3 Fe1 C4 C5 -139.98(13)
C6 Fe1 C4 C5 -25.93(9)
C3 C4 C5 C6 16.3(2)
Fe1 C4 C5 C6 66.41(15)
C3 C4 C5 Fe1 -50.09(14)
C1 Fe1 C5 C6 -16.9(2)
C2 Fe1 C5 C6 110.56(10)
C4 Fe1 C5 C6 -135.42(14)
C3 Fe1 C5 C6 -110.50(10)
C1 Fe1 C5 C4 118.52(16)
C2 Fe1 C5 C4 -114.02(9)
C3 Fe1 C5 C4 24.92(8)
C6 Fe1 C5 C4 135.42(14)
C4 C5 C6 C7 39.9(3)
Fe1 C5 C6 C7 99.66(17)
C4 C5 C6 Fe1 -59.78(14)
C1 Fe1 C6 C5 172.83(9)
C2 Fe1 C6 C5 -75.39(10)
C4 Fe1 C6 C5 28.98(9)
C3 Fe1 C6 C5 64.03(10)
C1 Fe1 C6 C7 48.12(15)
C2 Fe1 C6 C7 159.90(12)
C5 Fe1 C6 C7 -124.72(17)
C4 Fe1 C6 C7 -95.74(13)
C3 Fe1 C6 C7 -60.68(13)
C5 C6 C7 C8 -30.5(3)
Fe1 C6 C7 C8 40.1(3)
C6 C7 C8 C9 -17.9(4)
C7 C8 C9 C10 11.9(4)
C8 C9 C10 C3 19.1(3)
C4 C3 C10 C9 6.7(3)
Fe1 C3 C10 C9 -69.3(2)
C1 N1 C11 C12 1.12(15)
C15 N1 C11 C12 -174.50(12)
C1 N1 C11 C13 -177.62(13)
C15 N1 C11 C13 6.8(2)
N1 C11 C12 N2 -0.39(15)
C13 C11 C12 N2 178.31(13)
N1 C11 C12 C14 178.48(14)
C13 C11 C12 C14 -2.8(2)
C1 N2 C12 C11 -0.45(15)
C18 N2 C12 C11 -178.55(12)
C1 N2 C12 C14 -179.36(13)
C18 N2 C12 C14 2.5(2)
C1 N1 C15 C16 -118.91(14)
C11 N1 C15 C16 56.32(19)
C1 N1 C15 C17 114.42(14)
C11 N1 C15 C17 -70.36(18)
C1 N2 C18 C19 120.63(14)
C12 N2 C18 C19 -61.44(18)
C1 N2 C18 C20 -111.34(14)
C12 N2 C18 C20 66.58(17)
C2 N3 C21 C22 -0.98(16)
C25 N3 C21 C22 178.51(13)
C2 N3 C21 C23 179.25(14)
C25 N3 C21 C23 -1.3(2)
N3 C21 C22 N4 0.58(15)
C23 C21 C22 N4 -179.66(15)
N3 C21 C22 C24 -179.40(15)
C23 C21 C22 C24 0.4(3)
C2 N4 C22 C21 -0.02(16)
C28 N4 C22 C21 -175.60(12)
C2 N4 C22 C24 179.96(15)
C28 N4 C22 C24 4.4(2)
C2 N3 C25 C27 -113.59(14)
C21 N3 C25 C27 66.96(18)
C2 N3 C25 C26 117.46(14)
C21 N3 C25 C26 -61.99(18)
C2 N4 C28 C29 127.35(14)
C22 N4 C28 C29 -57.49(18)
C2 N4 C28 C30 -104.31(15)
C22 N4 C28 C30 70.84(18)
